data_9000702
loop_
_publ_author_name
'Winter, J. K.'
'Okamura, F. P.'
'Ghose, S.'

_publ_section_title
;
 A high-temperature structural study of high albite, monalbite, and the
 analbite - monalbite phase transition
 T = 25 C
 Note: this sample of feldspar is from Tiburon, Marin County, California, USA
;
_journal_name_full 'American Mineralogist'
_journal_page_first 409
_journal_page_last 423
_journal_volume 64
_journal_year 1979
_chemical_formula_sum 'Al Na O8 Si3'
_chemical_name_mineral Albite
_space_group_IT_number 2
_symmetry_space_group_name_Hall '-P 1 (1/2*x+1/2*y,1/2*x-1/2*y,-z)'
_symmetry_space_group_name_H-M 'C -1'
_cell_angle_alpha 93.53
_cell_angle_beta 116.46
_cell_angle_gamma 90.24
_cell_formula_units_Z 4
_cell_length_a 8.161
_cell_length_b 12.875
_cell_length_c 7.110
_cell_volume 667.122
_diffrn_ambient_temperature 298.15
_exptl_crystal_density_diffrn 2.611
_cod_original_formula_sum 'Na (Si3 Al) O8'
_cod_database_code 9000702

loop_
_symmetry_equiv_pos_as_xyz
x,y,z
1/2+x,1/2+y,z
-x,-y,-z
1/2-x,1/2-y,-z

loop_
_atom_site_aniso_label
_atom_site_aniso_U_11
_atom_site_aniso_U_22
_atom_site_aniso_U_33
_atom_site_aniso_U_12
_atom_site_aniso_U_13
_atom_site_aniso_U_23
Na 0.01945 0.15207 0.08680 0.00760 0.00258 -0.08551
Si1o 0.01161 0.01170 0.00980 -0.00190 0.00493 0.00041
Al1o 0.01161 0.01170 0.00980 -0.00190 0.00493 0.00041
Si1m 0.01107 0.01253 0.00960 0.00190 0.00470 0.00124
Al1m 0.01107 0.01253 0.00960 0.00190 0.00470 0.00124
Si2o 0.01026 0.01003 0.01205 -0.00048 0.00423 0.00083
Al2o 0.01026 0.01003 0.01205 -0.00048 0.00423 0.00083
Si2m 0.01053 0.00919 0.01205 0.00048 0.00446 0.00124
Al2m 0.01053 0.00919 0.01205 0.00048 0.00446 0.00124
Oa1 0.02890 0.02089 0.01736 0.00095 0.01292 0.00207
Oa2 0.01512 0.01420 0.02083 -0.00048 0.00587 0.00330
Obo 0.02107 0.02089 0.02696 -0.00428 0.01433 -0.00165
Obm 0.01972 0.02924 0.02920 0.00380 0.01527 -0.00083
Oco 0.01756 0.01755 0.02267 -0.00143 0.00845 -0.00083
Ocm 0.01810 0.01755 0.02022 0.00380 0.00470 0.00083
Odo 0.01891 0.01838 0.01593 0.00285 0.00423 0.00248
Odm 0.01891 0.02172 0.01695 -0.00190 0.00164 -0.00207

loop_
_atom_site_label
_atom_site_fract_x
_atom_site_fract_y
_atom_site_fract_z
_atom_site_occupancy
_atom_site_type_symbol
_atom_site_attached_hydrogens
Na 0.27370 0.00750 0.13320 1.00000 Na 0
Si1o 0.00900 0.16490 0.21470 0.75000 Si 0
Al1o 0.00900 0.16490 0.21470 0.25000 Al 0
Si1m 0.00480 0.81460 0.22890 0.75000 Si 0
Al1m 0.00480 0.81460 0.22890 0.25000 Al 0
Si2o 0.69040 0.10800 0.32020 0.75000 Si 0
Al2o 0.69040 0.10800 0.32020 0.25000 Al 0
Si2m 0.68490 0.87760 0.35370 0.75000 Si 0
Al2m 0.68490 0.87760 0.35370 0.25000 Al 0
Oa1 0.00530 0.13480 0.98440 1.00000 O 0
Oa2 0.59170 0.99080 0.27870 1.00000 O 0
Obo 0.82140 0.10860 0.19910 1.00000 O 0
Obm 0.81880 0.84720 0.24560 1.00000 O 0
Oco 0.01590 0.29060 0.27730 1.00000 O 0
Ocm 0.02170 0.68720 0.21840 1.00000 O 0
Odo 0.19620 0.11220 0.38790 1.00000 O 0
Odm 0.18840 0.86740 0.42670 1.00000 O 0

loop_
_cod_changelog_entry_id
_cod_changelog_entry_author
_cod_changelog_entry_date
_cod_changelog_entry_text
1
;cod-tools version 3.8.0
Id: cif_guess_AMCSD_atom_types 9581 2023-05-17 12:35:41Z saulius
;
2023-05-18T11:36:26+03:00
;Derived atom types and hydrogen counts
from atom names that follow the AMCSD naming convention
(Wat == water, O-H == hydroxyl).
;
